data_7101331
loop_
_publ_author_name
'Robert W. McGaff'
'Matthew J. Bierman'
'Ilia Guzei'
'Heidi M. Kieler'
'Peter J. Liska'

_publ_section_title
;
Chiral iron(III) and cobalt(III) complexes containing
a new pentadentate "helmet" phthalocyaninato ligand
;
_journal_issue 31
_journal_name_full 'Chemical Communications'
_journal_paper_doi 10.1039/b606537f
_journal_year 2006
_chemical_formula_moiety 'C51 H37 Fe N12 O4'
_chemical_formula_sum 'C51 H37 Fe N12 O4'
_chemical_formula_weight 937.78
_chemical_name_systematic
;
?
;
_space_group_IT_number 15
_space_group_name_Hall '-C 2yc'
_space_group_name_H-M_alt 'C 1 2/c 1'
_symmetry_cell_setting monoclinic
_symmetry_Int_Tables_number 15
_symmetry_space_group_name_Hall '-C 2yc'
_symmetry_space_group_name_H-M 'C 1 2/c 1'
_atom_sites_solution_hydrogens geom
_atom_sites_solution_primary direct
_atom_sites_solution_secondary difmap
_audit_creation_method SHELXL-97
_cell_angle_alpha 90.00
_cell_angle_beta 107.0650(10)
_cell_angle_gamma 90.00
_cell_formula_units_Z 8
_cell_length_a 22.597(2)
_cell_length_b 21.775(2)
_cell_length_c 19.6275(18)
_cell_measurement_reflns_used 17927
_cell_measurement_temperature 100(2)
_cell_measurement_theta_max 26.3805
_cell_measurement_theta_min 2.1708
_cell_volume 9232.4(15)
_computing_cell_refinement 'SAINT Ver. 6.22 (Bruker-AXS, 2003)'
_computing_data_collection 'SMART Ver. 5.622 (Bruker-AXS, 2003)'
_computing_data_reduction 'SAINT Ver. 6.22'
_computing_molecular_graphics 'SHELXTL Ver. 6.10 '
_computing_publication_material 'SHELXTL Ver. 6.10 '
_computing_structure_refinement 'SHELXTL Ver. 6.10 '
_computing_structure_solution 'SHELXTL Ver. 6.10 (Bruker-AXS, 2003)'
_diffrn_ambient_temperature 100(2)
_diffrn_measured_fraction_theta_full 0.995
_diffrn_measured_fraction_theta_max 0.995
_diffrn_measurement_device_type 'Bruker CCD-1000 area detector'
_diffrn_measurement_method '0.30\% \w scans'
_diffrn_radiation_monochromator graphite
_diffrn_radiation_source 'fine-focus sealed tube'
_diffrn_radiation_type Mo-K\a
_diffrn_radiation_wavelength 0.71073
_diffrn_reflns_av_R_equivalents 0.0338
_diffrn_reflns_av_sigmaI/netI 0.0267
_diffrn_reflns_limit_h_max 28
_diffrn_reflns_limit_h_min -28
_diffrn_reflns_limit_k_max 27
_diffrn_reflns_limit_k_min -27
_diffrn_reflns_limit_l_max 24
_diffrn_reflns_limit_l_min -24
_diffrn_reflns_number 47453
_diffrn_reflns_theta_full 26.44
_diffrn_reflns_theta_max 26.44
_diffrn_reflns_theta_min 1.53
_diffrn_standards_number 0
_exptl_absorpt_coefficient_mu 0.387
_exptl_absorpt_correction_T_max 0.8895
_exptl_absorpt_correction_T_min 0.8733
_exptl_absorpt_correction_type multi-scan
_exptl_absorpt_process_details
;
SADABS (Bruker-AXS, 2003)
;
_exptl_crystal_colour red
_exptl_crystal_density_diffrn 1.349
_exptl_crystal_density_method 'not measured'
_exptl_crystal_description needle
_exptl_crystal_F_000 3880
_exptl_crystal_size_max 0.36
_exptl_crystal_size_mid 0.35
_exptl_crystal_size_min 0.31
_refine_diff_density_max 0.431
_refine_diff_density_min -0.309
_refine_diff_density_rms 0.048
_refine_ls_extinction_method none
_refine_ls_goodness_of_fit_ref 1.088
_refine_ls_hydrogen_treatment constr
_refine_ls_matrix_type full
_refine_ls_number_parameters 533
_refine_ls_number_reflns 9488
_refine_ls_number_restraints 0
_refine_ls_restrained_S_all 1.088
_refine_ls_R_factor_all 0.0422
_refine_ls_R_factor_gt 0.0355
_refine_ls_shift/su_max 0.001
_refine_ls_shift/su_mean 0.000
_refine_ls_structure_factor_coef Fsqd
_refine_ls_weighting_details 'calc w=1/[\s^2^(Fo^2^)+(0.0610P)^2^+1.5766P] where P=(Fo^2^+2Fc^2^)/3'
_refine_ls_weighting_scheme calc
_refine_ls_wR_factor_gt 0.0966
_refine_ls_wR_factor_ref 0.0996
_reflns_number_gt 7928
_reflns_number_total 9488
_reflns_threshold_expression I>2\s(I)
_cod_data_source_file b606537f.txt
_cod_depositor_comments
;
The following automatic conversions were performed:
'_symmetry_cell_setting' value 'Monoclinic' changed to 'monoclinic'
according to '/home/saulius/struct/CIF-dictionaries/cif_core.dic'
dictionary named 'cif_core.dic' version 2.4.1 from 2010-06-29.

Automatic conversion script
Id: cif_fix_enum 1527 2010-12-29 10:47:43Z saulius 
;
_cod_original_sg_symbol_Hall '-C 2yc '
_cod_original_sg_symbol_H-M 'C 1 2/c 1 '
_cod_database_code 7101331

loop_
_symmetry_equiv_pos_as_xyz
'x, y, z'
'x, -y, z+1/2'
'x+1/2, y+1/2, z'
'x+1/2, -y+1/2, z+1/2'
'-x, -y, -z'
'-x, y, -z-1/2'
'-x+1/2, -y+1/2, -z'
'-x+1/2, y+1/2, -z-1/2'

loop_
_atom_site_label
_atom_site_type_symbol
_atom_site_fract_x
_atom_site_fract_y
_atom_site_fract_z
_atom_site_U_iso_or_equiv
_atom_site_adp_type
_atom_site_occupancy
_atom_site_symmetry_multiplicity
_atom_site_calc_flag
_atom_site_refinement_flags
Fe Fe 0.743570(9) 0.066629(9) 0.063306(10) 0.01978(7) Uani 1 1 d .
O1 O 0.82806(6) -0.11443(5) -0.12978(6) 0.0332(3) Uani 1 1 d .
H1 H 0.8134 -0.1046 -0.1728 0.050 Uiso 1 1 calc R
N1 N 0.66840(6) 0.02058(6) 0.04131(7) 0.0237(3) Uani 1 1 d .
N2 N 0.70431(7) -0.06644(6) 0.11851(8) 0.0315(3) Uani 1 1 d .
N3 N 0.77516(6) 0.01779(6) 0.14427(6) 0.0231(3) Uani 1 1 d .
N4 N 0.87757(6) 0.06624(6) 0.19561(6) 0.0237(3) Uani 1 1 d .
N5 N 0.82082(5) 0.10840(5) 0.08160(6) 0.0201(2) Uani 1 1 d .
N6 N 0.79939(5) 0.16998(5) -0.02516(6) 0.0200(2) Uani 1 1 d .
N7 N 0.70840(5) 0.12275(5) -0.00922(6) 0.0200(2) Uani 1 1 d .
N8 N 0.60008(6) 0.08507(6) -0.04807(7) 0.0239(3) Uani 1 1 d .
N9 N 0.78834(6) 0.09568(6) 0.23427(7) 0.0259(3) Uani 1 1 d .
N10 N 0.71551(6) 0.12048(5) 0.12279(6) 0.0222(3) Uani 1 1 d .
N11 N 0.62793(6) 0.16763(5) 0.03505(7) 0.0236(3) Uani 1 1 d .
N12 N 0.77232(6) 0.00923(6) -0.00092(6) 0.0219(3) Uani 1 1 d .
C1 C 0.61496(7) 0.03439(7) -0.01433(8) 0.0242(3) Uani 1 1 d .
C2 C 0.57547(7) -0.02146(7) -0.02785(8) 0.0269(3) Uani 1 1 d .
C3 C 0.51760(7) -0.03262(8) -0.07488(9) 0.0296(3) Uani 1 1 d .
H3 H 0.4966 -0.0023 -0.1080 0.036 Uiso 1 1 calc R
C4 C 0.49134(8) -0.09008(8) -0.07180(10) 0.0357(4) Uani 1 1 d .
H4 H 0.4517 -0.0992 -0.1035 0.043 Uiso 1 1 calc R
C5 C 0.52213(9) -0.13409(8) -0.02316(11) 0.0434(5) Uani 1 1 d .
H5 H 0.5031 -0.1728 -0.0222 0.052 Uiso 1 1 calc R
C6 C 0.58037(9) -0.12280(8) 0.02435(11) 0.0415(4) Uani 1 1 d .
H6 H 0.6014 -0.1531 0.0575 0.050 Uiso 1 1 calc R
C7 C 0.60644(8) -0.06549(7) 0.02122(9) 0.0310(4) Uani 1 1 d .
C8 C 0.66479(7) -0.03738(7) 0.06452(9) 0.0274(3) Uani 1 1 d .
C9 C 0.75324(8) -0.03462(7) 0.15991(8) 0.0276(3) Uani 1 1 d .
C10 C 0.78965(8) -0.05469(7) 0.23169(9) 0.0294(3) Uani 1 1 d .
C11 C 0.78833(8) -0.10874(8) 0.26880(9) 0.0348(4) Uani 1 1 d .
H11 H 0.7595 -0.1404 0.2491 0.042 Uiso 1 1 calc R
C12 C 0.83081(9) -0.11460(8) 0.33573(9) 0.0364(4) Uani 1 1 d .
H12 H 0.8307 -0.1508 0.3628 0.044 Uiso 1 1 calc R
C13 C 0.87344(9) -0.06853(8) 0.36390(9) 0.0359(4) Uani 1 1 d .
H13 H 0.9023 -0.0740 0.4096 0.043 Uiso 1 1 calc R
C14 C 0.87469(8) -0.01439(8) 0.32640(8) 0.0323(4) Uani 1 1 d .
H14 H 0.9040 0.0170 0.3456 0.039 Uiso 1 1 calc R
C15 C 0.83173(8) -0.00816(7) 0.26051(8) 0.0280(3) Uani 1 1 d .
C16 C 0.81985(7) 0.04467(7) 0.20737(8) 0.0244(3) Uani 1 1 d .
C17 C 0.87429(7) 0.09445(7) 0.13722(8) 0.0223(3) Uani 1 1 d .
C18 C 0.92800(7) 0.12039(7) 0.11809(7) 0.0227(3) Uani 1 1 d .
C19 C 0.99122(7) 0.11874(7) 0.15167(8) 0.0280(3) Uani 1 1 d .
H19 H 1.0078 0.0966 0.1948 0.034 Uiso 1 1 calc R
C20 C 1.02940(7) 0.15059(8) 0.12002(9) 0.0317(4) Uani 1 1 d .
H20 H 1.0729 0.1497 0.1417 0.038 Uiso 1 1 calc R
C21 C 1.00544(7) 0.18379(8) 0.05726(9) 0.0306(3) Uani 1 1 d .
H21 H 1.0327 0.2057 0.0373 0.037 Uiso 1 1 calc R
C22 C 0.94181(7) 0.18512(7) 0.02352(8) 0.0251(3) Uani 1 1 d .
H22 H 0.9250 0.2078 -0.0192 0.030 Uiso 1 1 calc R
C23 C 0.90415(7) 0.15230(7) 0.05448(7) 0.0217(3) Uani 1 1 d .
C24 C 0.83628(6) 0.14432(6) 0.03283(7) 0.0202(3) Uani 1 1 d .
C25 C 0.73714(7) 0.16220(6) -0.03908(7) 0.0204(3) Uani 1 1 d .
C26 C 0.69140(7) 0.19832(6) -0.09300(7) 0.0214(3) Uani 1 1 d .
C27 C 0.69892(7) 0.23698(7) -0.14588(8) 0.0248(3) Uani 1 1 d .
H27 H 0.7389 0.2473 -0.1490 0.030 Uiso 1 1 calc R
C28 C 0.64547(7) 0.26013(7) -0.19436(8) 0.0286(3) Uani 1 1 d .
H28 H 0.6488 0.2866 -0.2316 0.034 Uiso 1 1 calc R
C29 C 0.58730(7) 0.24486(7) -0.18867(8) 0.0294(3) Uani 1 1 d .
H29 H 0.5515 0.2611 -0.2223 0.035 Uiso 1 1 calc R
C30 C 0.58012(7) 0.20629(7) -0.13483(8) 0.0269(3) Uani 1 1 d .
H30 H 0.5403 0.1962 -0.1311 0.032 Uiso 1 1 calc R
C31 C 0.63322(7) 0.18332(6) -0.08716(8) 0.0227(3) Uani 1 1 d .
C32 C 0.64150(6) 0.13762(7) -0.02644(8) 0.0223(3) Uani 1 1 d .
C33 C 0.74019(7) 0.12562(7) 0.19389(8) 0.0246(3) Uani 1 1 d .
C34 C 0.70346(8) 0.17148(7) 0.22064(8) 0.0287(3) Uani 1 1 d .
C35 C 0.71037(9) 0.19620(8) 0.28794(9) 0.0380(4) Uani 1 1 d .
H35 H 0.7438 0.1846 0.3279 0.046 Uiso 1 1 calc R
C36 C 0.66589(10) 0.23882(9) 0.29410(10) 0.0466(5) Uani 1 1 d .
H36 H 0.6698 0.2570 0.3392 0.056 Uiso 1 1 calc R
C37 C 0.61661(10) 0.25529(9) 0.23671(10) 0.0435(5) Uani 1 1 d .
H37 H 0.5867 0.2836 0.2432 0.052 Uiso 1 1 calc R
C38 C 0.61021(8) 0.23082(7) 0.16918(9) 0.0334(4) Uani 1 1 d .
H38 H 0.5766 0.2422 0.1293 0.040 Uiso 1 1 calc R
C39 C 0.65470(8) 0.18932(7) 0.16226(8) 0.0277(3) Uani 1 1 d .
C40 C 0.66303(7) 0.15809(6) 0.09850(8) 0.0236(3) Uani 1 1 d .
C41 C 0.73905(7) 0.00100(7) -0.06981(8) 0.0236(3) Uani 1 1 d .
H41 H 0.7021 0.0241 -0.0880 0.028 Uiso 1 1 calc R
C42 C 0.75585(7) -0.03898(7) -0.11480(8) 0.0259(3) Uani 1 1 d .
H42 H 0.7310 -0.0424 -0.1630 0.031 Uiso 1 1 calc R
C43 C 0.80975(7) -0.07513(7) -0.09013(8) 0.0260(3) Uani 1 1 d .
C44 C 0.84453(7) -0.06581(7) -0.01849(8) 0.0281(3) Uani 1 1 d .
H44 H 0.8818 -0.0881 0.0012 0.034 Uiso 1 1 calc R
C45 C 0.82453(7) -0.02449(7) 0.02280(8) 0.0265(3) Uani 1 1 d .
H45 H 0.8489 -0.0193 0.0709 0.032 Uiso 1 1 calc R

loop_
_atom_site_aniso_label
_atom_site_aniso_U_11
_atom_site_aniso_U_22
_atom_site_aniso_U_33
_atom_site_aniso_U_23
_atom_site_aniso_U_13
_atom_site_aniso_U_12
Fe 0.02196(12) 0.01955(12) 0.01920(12) -0.00044(8) 0.00818(9) -0.00242(8)
O1 0.0438(7) 0.0359(6) 0.0203(5) 0.0008(5) 0.0099(5) 0.0165(5)
N1 0.0249(6) 0.0212(6) 0.0274(7) -0.0021(5) 0.0112(5) -0.0032(5)
N2 0.0349(8) 0.0222(7) 0.0370(8) 0.0017(6) 0.0099(6) -0.0048(6)
N3 0.0265(6) 0.0225(6) 0.0220(6) 0.0001(5) 0.0097(5) -0.0012(5)
N4 0.0271(7) 0.0256(7) 0.0177(6) 0.0008(5) 0.0055(5) -0.0028(5)
N5 0.0227(6) 0.0227(6) 0.0144(6) 0.0001(5) 0.0047(5) -0.0016(5)
N6 0.0203(6) 0.0219(6) 0.0173(6) -0.0010(5) 0.0048(5) -0.0022(5)
N7 0.0198(6) 0.0216(6) 0.0195(6) -0.0023(5) 0.0070(5) -0.0017(5)
N8 0.0214(6) 0.0232(6) 0.0285(7) -0.0037(5) 0.0096(5) -0.0031(5)
N9 0.0340(7) 0.0235(6) 0.0238(6) 0.0005(5) 0.0142(6) -0.0045(5)
N10 0.0254(6) 0.0216(6) 0.0220(6) -0.0009(5) 0.0107(5) -0.0032(5)
N11 0.0240(6) 0.0214(6) 0.0284(7) -0.0028(5) 0.0124(5) -0.0045(5)
N12 0.0224(6) 0.0237(6) 0.0198(6) 0.0002(5) 0.0064(5) 0.0000(5)
C1 0.0228(7) 0.0249(8) 0.0284(8) -0.0054(6) 0.0128(6) -0.0023(6)
C2 0.0280(8) 0.0243(7) 0.0325(8) -0.0057(6) 0.0154(7) -0.0038(6)
C3 0.0270(8) 0.0309(8) 0.0352(9) -0.0072(7) 0.0157(7) -0.0049(6)
C4 0.0314(9) 0.0360(9) 0.0419(10) -0.0084(8) 0.0142(8) -0.0130(7)
C5 0.0449(11) 0.0311(9) 0.0529(12) -0.0022(8) 0.0123(9) -0.0179(8)
C6 0.0430(10) 0.0284(9) 0.0508(11) 0.0026(8) 0.0100(9) -0.0090(8)
C7 0.0306(9) 0.0275(8) 0.0371(9) -0.0032(7) 0.0133(7) -0.0060(6)
C8 0.0298(8) 0.0213(7) 0.0347(9) -0.0023(6) 0.0152(7) -0.0041(6)
C9 0.0332(9) 0.0229(8) 0.0294(8) 0.0018(6) 0.0133(7) 0.0002(6)
C10 0.0378(9) 0.0258(8) 0.0276(8) 0.0039(6) 0.0141(7) 0.0009(7)
C11 0.0431(10) 0.0271(8) 0.0378(9) 0.0057(7) 0.0176(8) 0.0006(7)
C12 0.0526(11) 0.0281(8) 0.0343(9) 0.0111(7) 0.0219(8) 0.0084(8)
C13 0.0513(11) 0.0354(9) 0.0229(8) 0.0065(7) 0.0139(8) 0.0090(8)
C14 0.0444(10) 0.0318(9) 0.0223(8) 0.0030(7) 0.0124(7) 0.0010(7)
C15 0.0377(9) 0.0269(8) 0.0227(8) 0.0035(6) 0.0138(7) 0.0017(7)
C16 0.0306(8) 0.0252(7) 0.0181(7) 0.0021(6) 0.0082(6) -0.0018(6)
C17 0.0252(7) 0.0218(7) 0.0189(7) -0.0019(6) 0.0050(6) -0.0012(6)
C18 0.0251(7) 0.0259(7) 0.0169(7) -0.0003(6) 0.0060(6) -0.0010(6)
C19 0.0274(8) 0.0332(8) 0.0208(7) 0.0019(6) 0.0028(6) 0.0013(6)
C20 0.0202(8) 0.0410(9) 0.0310(8) 0.0024(7) 0.0029(6) -0.0002(7)
C21 0.0257(8) 0.0370(9) 0.0307(8) 0.0050(7) 0.0108(7) -0.0023(7)
C22 0.0234(8) 0.0302(8) 0.0210(7) 0.0040(6) 0.0056(6) -0.0009(6)
C23 0.0217(7) 0.0243(7) 0.0190(7) -0.0012(6) 0.0058(6) 0.0006(6)
C24 0.0230(7) 0.0205(7) 0.0181(7) -0.0029(5) 0.0077(6) -0.0035(5)
C25 0.0236(7) 0.0200(7) 0.0180(7) -0.0033(5) 0.0068(6) -0.0010(6)
C26 0.0226(7) 0.0201(7) 0.0200(7) -0.0047(6) 0.0041(6) -0.0024(6)
C27 0.0253(8) 0.0230(7) 0.0240(7) -0.0011(6) 0.0039(6) -0.0031(6)
C28 0.0306(8) 0.0264(8) 0.0247(8) 0.0025(6) 0.0015(6) -0.0017(6)
C29 0.0250(8) 0.0280(8) 0.0283(8) -0.0014(7) -0.0026(6) 0.0021(6)
C30 0.0213(7) 0.0264(8) 0.0310(8) -0.0045(6) 0.0047(6) -0.0006(6)
C31 0.0261(8) 0.0186(7) 0.0236(7) -0.0058(6) 0.0073(6) -0.0021(6)
C32 0.0204(7) 0.0204(7) 0.0264(7) -0.0019(6) 0.0071(6) -0.0014(6)
C33 0.0337(8) 0.0219(7) 0.0227(7) 0.0005(6) 0.0152(6) -0.0072(6)
C34 0.0406(9) 0.0235(8) 0.0276(8) 0.0000(6) 0.0186(7) -0.0046(7)
C35 0.0571(12) 0.0340(9) 0.0276(9) -0.0007(7) 0.0199(8) 0.0025(8)
C36 0.0762(14) 0.0389(10) 0.0323(10) -0.0037(8) 0.0280(10) 0.0084(10)
C37 0.0640(13) 0.0354(10) 0.0404(10) 0.0022(8) 0.0297(10) 0.0126(9)
C38 0.0454(10) 0.0265(8) 0.0355(9) 0.0033(7) 0.0232(8) 0.0019(7)
C39 0.0391(9) 0.0213(7) 0.0290(8) -0.0006(6) 0.0199(7) -0.0053(6)
C40 0.0267(8) 0.0184(7) 0.0302(8) -0.0015(6) 0.0151(6) -0.0052(6)
C41 0.0245(7) 0.0252(8) 0.0209(7) 0.0011(6) 0.0066(6) 0.0020(6)
C42 0.0295(8) 0.0296(8) 0.0170(7) 0.0001(6) 0.0045(6) 0.0046(6)
C43 0.0304(8) 0.0261(8) 0.0235(8) 0.0013(6) 0.0112(6) 0.0034(6)
C44 0.0268(8) 0.0318(8) 0.0240(8) 0.0007(6) 0.0047(6) 0.0075(6)
C45 0.0246(8) 0.0297(8) 0.0228(7) -0.0017(6) 0.0030(6) 0.0032(6)

loop_
_atom_type_symbol
_atom_type_description
_atom_type_scat_dispersion_real
_atom_type_scat_dispersion_imag
_atom_type_scat_source
C C 0.0033 0.0016 'International Tables Vol C Tables 4.2.6.8 and 6.1.1.4'
H H 0.0000 0.0000 'International Tables Vol C Tables 4.2.6.8 and 6.1.1.4'
N N 0.0061 0.0033 'International Tables Vol C Tables 4.2.6.8 and 6.1.1.4'
O O 0.0106 0.0060 'International Tables Vol C Tables 4.2.6.8 and 6.1.1.4'
Fe Fe 0.3463 0.8444 'International Tables Vol C Tables 4.2.6.8 and 6.1.1.4'

loop_
_geom_angle_atom_site_label_1
_geom_angle_atom_site_label_2
_geom_angle_atom_site_label_3
_geom_angle
N7 Fe N3 172.06(5)
N7 Fe N10 85.41(5)
N3 Fe N10 86.65(5)
N7 Fe N5 89.58(5)
N3 Fe N5 90.65(5)
N10 Fe N5 92.43(5)
N7 Fe N1 91.14(5)
N3 Fe N1 89.19(5)
N10 Fe N1 91.61(5)
N5 Fe N1 175.95(5)
N7 Fe N12 94.14(5)
N3 Fe N12 93.79(5)
N10 Fe N12 179.25(5)
N5 Fe N12 88.18(5)
N1 Fe N12 87.79(5)
C43 O1 H1 109.5
C8 N1 C1 109.83(12)
C8 N1 Fe 123.47(11)
C1 N1 Fe 124.67(10)
C8 N2 C9 118.28(13)
C9 N3 C16 111.18(12)
C9 N3 Fe 127.98(11)
C16 N3 Fe 119.05(9)
C17 N4 C16 118.21(13)
C24 N5 C17 109.39(12)
C24 N5 Fe 123.53(10)
C17 N5 Fe 125.08(9)
C24 N6 C25 118.25(12)
C25 N7 C32 111.07(12)
C25 N7 Fe 127.75(10)
C32 N7 Fe 119.56(9)
C1 N8 C32 118.46(13)
C33 N9 C16 123.38(12)
C33 N10 C40 110.79(12)
C33 N10 Fe 125.41(10)
C40 N10 Fe 123.70(10)
C40 N11 C32 120.20(12)
C45 N12 C41 116.45(12)
C45 N12 Fe 122.08(10)
C41 N12 Fe 121.43(10)
N8 C1 N1 128.54(13)
N8 C1 C2 124.09(14)
N1 C1 C2 107.36(13)
C3 C2 C7 121.68(15)
C3 C2 C1 131.60(15)
C7 C2 C1 106.64(14)
C2 C3 C4 117.40(16)
C2 C3 H3 121.3
C4 C3 H3 121.3
C5 C4 C3 121.07(16)
C5 C4 H4 119.5
C3 C4 H4 119.5
C4 C5 C6 121.54(16)
C4 C5 H5 119.2
C6 C5 H5 119.2
C7 C6 C5 117.29(17)
C7 C6 H6 121.4
C5 C6 H6 121.4
C6 C7 C2 121.02(16)
C6 C7 C8 131.76(16)
C2 C7 C8 107.18(13)
N2 C8 N1 128.34(14)
N2 C8 C7 122.65(14)
N1 C8 C7 108.97(14)
N3 C9 N2 126.91(15)
N3 C9 C10 109.72(14)
N2 C9 C10 123.37(14)
C11 C10 C15 121.42(16)
C11 C10 C9 131.34(16)
C15 C10 C9 107.22(13)
C12 C11 C10 117.34(16)
C12 C11 H11 121.3
C10 C11 H11 121.3
C11 C12 C13 121.14(15)
C11 C12 H12 119.4
C13 C12 H12 119.4
C12 C13 C14 121.33(17)
C12 C13 H13 119.3
C14 C13 H13 119.3
C15 C14 C13 117.45(16)
C15 C14 H14 121.3
C13 C14 H14 121.3
C14 C15 C10 121.30(15)
C14 C15 C16 130.67(15)
C10 C15 C16 108.04(14)
N4 C16 N3 114.68(11)
N4 C16 N9 110.78(12)
N3 C16 N9 108.20(12)
N4 C16 C15 111.32(13)
N3 C16 C15 102.45(12)
N9 C16 C15 108.99(11)
N4 C17 N5 127.55(13)
N4 C17 C18 124.83(13)
N5 C17 C18 107.59(12)
C19 C18 C23 120.86(14)
C19 C18 C17 132.45(14)
C23 C18 C17 106.67(12)
C18 C19 C20 117.60(14)
C18 C19 H19 121.2
C20 C19 H19 121.2
C19 C20 C21 121.58(15)
C19 C20 H20 119.2
C21 C20 H20 119.2
C20 C21 C22 120.61(14)
C20 C21 H21 119.7
C22 C21 H21 119.7
C23 C22 C21 117.55(14)
C23 C22 H22 121.2
C21 C22 H22 121.2
C22 C23 C18 121.77(14)
C22 C23 C24 131.02(14)
C18 C23 C24 107.19(12)
N6 C24 N5 128.51(13)
N6 C24 C23 122.52(12)
N5 C24 C23 108.97(12)
N7 C25 N6 127.46(13)
N7 C25 C26 109.60(12)
N6 C25 C26 122.94(12)
C27 C26 C31 122.07(14)
C27 C26 C25 130.48(13)
C31 C26 C25 107.25(12)
C26 C27 C28 117.33(14)
C26 C27 H27 121.3
C28 C27 H27 121.3
C29 C28 C27 120.53(15)
C29 C28 H28 119.7
C27 C28 H28 119.7
C28 C29 C30 121.80(14)
C28 C29 H29 119.1
C30 C29 H29 119.1
C31 C30 C29 117.38(14)
C31 C30 H30 121.3
C29 C30 H30 121.3
C30 C31 C26 120.88(14)
C30 C31 C32 130.57(14)
C26 C31 C32 108.43(12)
N8 C32 N11 108.32(11)
N8 C32 N7 114.71(11)
N11 C32 N7 110.55(11)
N8 C32 C31 111.34(12)
N11 C32 C31 110.03(11)
N7 C32 C31 101.76(11)
N9 C33 N10 126.92(14)
N9 C33 C34 124.61(14)
N10 C33 C34 108.47(13)
C39 C34 C35 120.97(15)
C39 C34 C33 106.59(13)
C35 C34 C33 132.45(16)
C34 C35 C36 117.07(17)
C34 C35 H35 121.5
C36 C35 H35 121.5
C37 C36 C35 122.02(17)
C37 C36 H36 119.0
C35 C36 H36 119.0
C36 C37 C38 120.68(17)
C36 C37 H37 119.7
C38 C37 H37 119.7
C39 C38 C37 117.72(17)
C39 C38 H38 121.1
C37 C38 H38 121.1
C38 C39 C34 121.50(15)
C38 C39 C40 130.98(16)
C34 C39 C40 107.49(14)
N11 C40 N10 130.11(13)
N11 C40 C39 123.33(14)
N10 C40 C39 106.53(13)
N12 C41 C42 123.40(14)
N12 C41 H41 118.3
C42 C41 H41 118.3
C41 C42 C43 120.50(14)
C41 C42 H42 119.7
C43 C42 H42 119.7
O1 C43 C44 120.55(14)
O1 C43 C42 123.69(14)
C44 C43 C42 115.75(13)
C45 C44 C43 119.95(14)
C45 C44 H44 120.0
C43 C44 H44 120.0
N12 C45 C44 123.92(14)
N12 C45 H45 118.0
C44 C45 H45 118.0

loop_
_geom_bond_atom_site_label_1
_geom_bond_atom_site_label_2
_geom_bond_distance
Fe N7 1.8675(12)
Fe N3 1.8709(12)
Fe N10 1.8907(12)
Fe N5 1.9068(12)
Fe N1 1.9096(12)
Fe N12 2.0134(12)
O1 C43 1.3033(18)
O1 H1 0.8400
N1 C8 1.3524(19)
N1 C1 1.403(2)
N2 C8 1.329(2)
N2 C9 1.355(2)
N3 C9 1.3156(19)
N3 C16 1.4705(19)
N4 C17 1.2830(19)
N4 C16 1.4670(19)
N5 C24 1.3587(18)
N5 C17 1.4034(18)
N6 C24 1.3215(19)
N6 C25 1.3623(18)
N7 C25 1.3141(18)
N7 C32 1.4848(18)
N8 C1 1.280(2)
N8 C32 1.4602(18)
N9 C33 1.316(2)
N9 C16 1.497(2)
N10 C33 1.3470(19)
N10 C40 1.4044(19)
N11 C40 1.282(2)
N11 C32 1.4815(18)
N12 C45 1.3513(19)
N12 C41 1.3524(18)
C1 C2 1.485(2)
C2 C3 1.383(2)
C2 C7 1.393(2)
C3 C4 1.394(2)
C3 H3 0.9500
C4 C5 1.387(3)
C4 H4 0.9500
C5 C6 1.393(3)
C5 H5 0.9500
C6 C7 1.389(2)
C6 H6 0.9500
C7 C8 1.476(2)
C9 C10 1.474(2)
C10 C11 1.389(2)
C10 C15 1.391(2)
C11 C12 1.387(3)
C11 H11 0.9500
C12 C13 1.388(3)
C12 H12 0.9500
C13 C14 1.395(2)
C13 H13 0.9500
C14 C15 1.377(2)
C14 H14 0.9500
C15 C16 1.523(2)
C17 C18 1.484(2)
C18 C19 1.387(2)
C18 C23 1.392(2)
C19 C20 1.388(2)
C19 H19 0.9500
C20 C21 1.393(2)
C20 H20 0.9500
C21 C22 1.396(2)
C21 H21 0.9500
C22 C23 1.381(2)
C22 H22 0.9500
C23 C24 1.476(2)
C25 C26 1.471(2)
C26 C27 1.385(2)
C26 C31 1.392(2)
C27 C28 1.394(2)
C27 H27 0.9500
C28 C29 1.392(2)
C28 H28 0.9500
C29 C30 1.396(2)
C29 H29 0.9500
C30 C31 1.381(2)
C30 H30 0.9500
C31 C32 1.521(2)
C33 C34 1.489(2)
C34 C39 1.392(2)
C34 C35 1.392(2)
C35 C36 1.399(3)
C35 H35 0.9500
C36 C37 1.379(3)
C36 H36 0.9500
C37 C38 1.396(2)
C37 H37 0.9500
C38 C39 1.388(2)
C38 H38 0.9500
C39 C40 1.484(2)
C41 C42 1.371(2)
C41 H41 0.9500
C42 C43 1.411(2)
C42 H42 0.9500
C43 C44 1.410(2)
C44 C45 1.373(2)
C44 H44 0.9500
C45 H45 0.9500

loop_
_geom_hbond_atom_site_label_D
_geom_hbond_atom_site_label_H
_geom_hbond_atom_site_label_A
_geom_hbond_distance_DH
_geom_hbond_distance_HA
_geom_hbond_distance_DA
_geom_hbond_angle_DHA
_geom_hbond_site_symmetry_A
O1 H1 N9 0.84 1.75 2.5860(16) 170.4 2_554

loop_
_geom_torsion_atom_site_label_1
_geom_torsion_atom_site_label_2
_geom_torsion_atom_site_label_3
_geom_torsion_atom_site_label_4
_geom_torsion
N7 Fe N1 C8 164.14(12)
N3 Fe N1 C8 -23.80(12)
N10 Fe N1 C8 -110.42(12)
N5 Fe N1 C8 63.9(8)
N12 Fe N1 C8 70.03(12)
N7 Fe N1 C1 2.02(12)
N3 Fe N1 C1 174.09(12)
N10 Fe N1 C1 87.47(12)
N5 Fe N1 C1 -98.2(7)
N12 Fe N1 C1 -92.08(12)
N7 Fe N3 C9 106.5(4)
N10 Fe N3 C9 105.66(13)
N5 Fe N3 C9 -161.95(13)
N1 Fe N3 C9 14.00(13)
N12 Fe N3 C9 -73.73(13)
N7 Fe N3 C16 -56.9(4)
N10 Fe N3 C16 -57.67(11)
N5 Fe N3 C16 34.72(11)
N1 Fe N3 C16 -149.33(11)
N12 Fe N3 C16 122.94(10)
N7 Fe N5 C24 -22.56(11)
N3 Fe N5 C24 165.37(11)
N10 Fe N5 C24 -107.95(11)
N1 Fe N5 C24 77.7(8)
N12 Fe N5 C24 71.60(11)
N7 Fe N5 C17 175.23(11)
N3 Fe N5 C17 3.17(12)
N10 Fe N5 C17 89.84(12)
N1 Fe N5 C17 -84.5(7)
N12 Fe N5 C17 -90.61(12)
N3 Fe N7 C25 105.3(4)
N10 Fe N7 C25 106.08(12)
N5 Fe N7 C25 13.61(12)
N1 Fe N7 C25 -162.40(12)
N12 Fe N7 C25 -74.53(12)
N3 Fe N7 C32 -58.8(4)
N10 Fe N7 C32 -58.05(10)
N5 Fe N7 C32 -150.52(10)
N1 Fe N7 C32 33.47(10)
N12 Fe N7 C32 121.34(10)
N7 Fe N10 C33 -154.93(12)
N3 Fe N10 C33 24.96(12)
N5 Fe N10 C33 -65.55(12)
N1 Fe N10 C33 114.05(12)
N7 Fe N10 C40 29.17(11)
N3 Fe N10 C40 -150.93(11)
N5 Fe N10 C40 118.56(11)
N1 Fe N10 C40 -61.84(11)
N7 Fe N12 C45 147.56(12)
N3 Fe N12 C45 -32.41(12)
N5 Fe N12 C45 58.11(12)
N1 Fe N12 C45 -121.45(12)
N7 Fe N12 C41 -34.61(11)
N3 Fe N12 C41 145.41(11)
N5 Fe N12 C41 -124.06(11)
N1 Fe N12 C41 56.37(11)
C32 N8 C1 N1 -2.3(2)
C32 N8 C1 C2 176.26(13)
C8 N1 C1 N8 177.02(15)
Fe N1 C1 N8 -18.8(2)
C8 N1 C1 C2 -1.75(16)
Fe N1 C1 C2 162.44(9)
N8 C1 C2 C3 -0.9(3)
N1 C1 C2 C3 177.91(15)
N8 C1 C2 C7 -177.59(14)
N1 C1 C2 C7 1.25(16)
C7 C2 C3 C4 -0.5(2)
C1 C2 C3 C4 -176.70(15)
C2 C3 C4 C5 0.3(2)
C3 C4 C5 C6 -0.1(3)
C4 C5 C6 C7 0.1(3)
C5 C6 C7 C2 -0.3(3)
C5 C6 C7 C8 176.99(18)
C3 C2 C7 C6 0.5(2)
C1 C2 C7 C6 177.58(16)
C3 C2 C7 C8 -177.39(14)
C1 C2 C7 C8 -0.33(17)
C9 N2 C8 N1 4.5(2)
C9 N2 C8 C7 -172.96(15)
C1 N1 C8 N2 -176.22(15)
Fe N1 C8 N2 19.4(2)
C1 N1 C8 C7 1.56(17)
Fe N1 C8 C7 -162.86(10)
C6 C7 C8 N2 -0.4(3)
C2 C7 C8 N2 177.19(14)
C6 C7 C8 N1 -178.34(18)
C2 C7 C8 N1 -0.74(17)
C16 N3 C9 N2 168.13(15)
Fe N3 C9 N2 3.7(2)
C16 N3 C9 C10 -10.99(17)
Fe N3 C9 C10 -175.39(10)
C8 N2 C9 N3 -17.1(2)
C8 N2 C9 C10 161.87(15)
N3 C9 C10 C11 -173.28(17)
N2 C9 C10 C11 7.6(3)
N3 C9 C10 C15 4.88(18)
N2 C9 C10 C15 -174.28(15)
C15 C10 C11 C12 -0.2(2)
C9 C10 C11 C12 177.73(16)
C10 C11 C12 C13 -0.9(2)
C11 C12 C13 C14 0.8(3)
C12 C13 C14 C15 0.4(2)
C13 C14 C15 C10 -1.5(2)
C13 C14 C15 C16 178.66(16)
C11 C10 C15 C14 1.4(2)
C9 C10 C15 C14 -176.94(14)
C11 C10 C15 C16 -178.69(15)
C9 C10 C15 C16 2.93(17)
C17 N4 C16 N3 40.97(18)
C17 N4 C16 N9 -81.85(16)
C17 N4 C16 C15 156.70(13)
C9 N3 C16 N4 132.88(13)
Fe N3 C16 N4 -61.15(15)
C9 N3 C16 N9 -102.91(14)
Fe N3 C16 N9 63.06(13)
C9 N3 C16 C15 12.14(16)
Fe N3 C16 C15 178.10(9)
C33 N9 C16 N4 102.41(15)
C33 N9 C16 N3 -24.10(18)
C33 N9 C16 C15 -134.78(14)
C14 C15 C16 N4 48.1(2)
C10 C15 C16 N4 -131.75(14)
C14 C15 C16 N3 171.14(16)
C10 C15 C16 N3 -8.71(16)
C14 C15 C16 N9 -74.4(2)
C10 C15 C16 N9 105.76(14)
C16 N4 C17 N5 0.8(2)
C16 N4 C17 C18 178.41(13)
C24 N5 C17 N4 173.45(14)
Fe N5 C17 N4 -22.2(2)
C24 N5 C17 C18 -4.52(15)
Fe N5 C17 C18 159.81(9)
N4 C17 C18 C19 4.4(3)
N5 C17 C18 C19 -177.60(16)
N4 C17 C18 C23 -174.01(14)
N5 C17 C18 C23 4.03(16)
C23 C18 C19 C20 0.8(2)
C17 C18 C19 C20 -177.38(16)
C18 C19 C20 C21 0.8(2)
C19 C20 C21 C22 -1.1(3)
C20 C21 C22 C23 -0.3(2)
C21 C22 C23 C18 1.9(2)
C21 C22 C23 C24 179.93(15)
C19 C18 C23 C22 -2.2(2)
C17 C18 C23 C22 176.41(13)
C19 C18 C23 C24 179.35(14)
C17 C18 C23 C24 -2.05(16)
C25 N6 C24 N5 2.1(2)
C25 N6 C24 C23 -177.16(13)
C17 N5 C24 N6 -176.11(14)
Fe N5 C24 N6 19.3(2)
C17 N5 C24 C23 3.28(15)
Fe N5 C24 C23 -161.35(9)
C22 C23 C24 N6 0.5(2)
C18 C23 C24 N6 178.77(13)
C22 C23 C24 N5 -178.93(15)
C18 C23 C24 N5 -0.66(16)
C32 N7 C25 N6 167.14(13)
Fe N7 C25 N6 1.9(2)
C32 N7 C25 C26 -13.66(15)
Fe N7 C25 C26 -178.89(9)
C24 N6 C25 N7 -13.8(2)
C24 N6 C25 C26 167.14(13)
N7 C25 C26 C27 -167.37(14)
N6 C25 C26 C27 11.9(2)
N7 C25 C26 C31 7.42(16)
N6 C25 C26 C31 -173.34(13)
C31 C26 C27 C28 -0.8(2)
C25 C26 C27 C28 173.32(14)
C26 C27 C28 C29 0.5(2)
C27 C28 C29 C30 0.1(2)
C28 C29 C30 C31 -0.3(2)
C29 C30 C31 C26 0.0(2)
C29 C30 C31 C32 -175.48(14)
C27 C26 C31 C30 0.6(2)
C25 C26 C31 C30 -174.76(13)
C27 C26 C31 C32 176.97(13)
C25 C26 C31 C32 1.64(15)
C1 N8 C32 N11 -82.75(15)
C1 N8 C32 N7 41.27(18)
C1 N8 C32 C31 156.15(13)
C40 N11 C32 N8 101.13(15)
C40 N11 C32 N7 -25.34(17)
C40 N11 C32 C31 -136.96(13)
C25 N7 C32 N8 134.18(13)
Fe N7 C32 N8 -59.21(14)
C25 N7 C32 N11 -102.99(13)
Fe N7 C32 N11 63.61(13)
C25 N7 C32 C31 13.85(14)
Fe N7 C32 C31 -179.54(9)
C30 C31 C32 N8 44.5(2)
C26 C31 C32 N8 -131.47(12)
C30 C31 C32 N11 -75.65(19)
C26 C31 C32 N11 108.43(13)
C30 C31 C32 N7 167.13(15)
C26 C31 C32 N7 -8.80(14)
C16 N9 C33 N10 -7.1(2)
C16 N9 C33 C34 172.65(13)
C40 N10 C33 N9 177.91(14)
Fe N10 C33 N9 1.6(2)
C40 N10 C33 C34 -1.86(16)
Fe N10 C33 C34 -178.21(9)
N9 C33 C34 C39 -176.26(14)
N10 C33 C34 C39 3.52(16)
N9 C33 C34 C35 3.9(3)
N10 C33 C34 C35 -176.33(17)
C39 C34 C35 C36 0.8(2)
C33 C34 C35 C36 -179.38(17)
C34 C35 C36 C37 1.0(3)
C35 C36 C37 C38 -1.7(3)
C36 C37 C38 C39 0.5(3)
C37 C38 C39 C34 1.3(2)
C37 C38 C39 C40 -176.40(16)
C35 C34 C39 C38 -2.0(2)
C33 C34 C39 C38 178.16(14)
C35 C34 C39 C40 176.21(14)
C33 C34 C39 C40 -3.66(16)
C32 N11 C40 N10 -1.6(2)
C32 N11 C40 C39 176.20(12)
C33 N10 C40 N11 177.68(14)
Fe N10 C40 N11 -5.9(2)
C33 N10 C40 C39 -0.40(15)
Fe N10 C40 C39 176.02(9)
C38 C39 C40 N11 2.3(3)
C34 C39 C40 N11 -175.59(13)
C38 C39 C40 N10 -179.41(15)
C34 C39 C40 N10 2.65(16)
C45 N12 C41 C42 0.0(2)
Fe N12 C41 C42 -177.91(12)
N12 C41 C42 C43 1.0(2)
C41 C42 C43 O1 179.30(15)
C41 C42 C43 C44 -1.6(2)
O1 C43 C44 C45 -179.66(15)
C42 C43 C44 C45 1.2(2)
C41 N12 C45 C44 -0.4(2)
Fe N12 C45 C44 177.48(12)
C43 C44 C45 N12 -0.2(2)
